data_4088655
loop_
_publ_author_name
'Wang, Chunhong'
'Xiang, Li'
'Leng, Xuebing'
'Chen, Yaofeng'

_publ_section_title
;
 Synthesis and Structure of Silicon-Bridged Boratabenzene Fluorenyl
 Rare-Earth Metal Complexes
;
_journal_issue 11
_journal_name_full Organometallics
_journal_page_first 1995
_journal_paper_doi 10.1021/acs.organomet.6b00282
_journal_volume 35
_journal_year 2016
_chemical_formula_sum 'C32 H44 B N O2 Si Sm'
_chemical_formula_weight 663.93
_space_group_crystal_system monoclinic
_space_group_IT_number 14
_space_group_name_Hall '-P 2yn'
_space_group_name_H-M_alt 'P 1 21/n 1'
_atom_sites_solution_hydrogens mixed
_audit_creation_method SHELXL-2014/7
_cell_angle_alpha 90
_cell_angle_beta 107.735(2)
_cell_angle_gamma 90
_cell_formula_units_Z 4
_cell_length_a 16.5344(19)
_cell_length_b 11.3397(13)
_cell_length_c 17.0203(19)
_cell_measurement_reflns_used 9849
_cell_measurement_temperature 133(2)
_cell_measurement_theta_max 30.40
_cell_measurement_theta_min 2.19
_cell_volume 3039.6(6)
_computing_structure_refinement 'SHELXL-2014/7 (Sheldrick, 2014)'
_diffrn_ambient_temperature 133(2)
_diffrn_measured_fraction_theta_full 0.996
_diffrn_measured_fraction_theta_max 0.996
_diffrn_measurement_device_type 'Bruker APEX-II CCD'
_diffrn_measurement_method '\f and \w scans'
_diffrn_radiation_type MoK\a
_diffrn_radiation_wavelength 0.71073
_diffrn_reflns_av_R_equivalents 0.0222
_diffrn_reflns_av_unetI/netI 0.0222
_diffrn_reflns_Laue_measured_fraction_full 0.996
_diffrn_reflns_Laue_measured_fraction_max 0.996
_diffrn_reflns_limit_h_max 20
_diffrn_reflns_limit_h_min -15
_diffrn_reflns_limit_k_max 13
_diffrn_reflns_limit_k_min -13
_diffrn_reflns_limit_l_max 20
_diffrn_reflns_limit_l_min -20
_diffrn_reflns_number 19382
_diffrn_reflns_point_group_measured_fraction_full 0.996
_diffrn_reflns_point_group_measured_fraction_max 0.996
_diffrn_reflns_theta_full 25.242
_diffrn_reflns_theta_max 25.999
_diffrn_reflns_theta_min 1.503
_exptl_absorpt_coefficient_mu 2.000
_exptl_absorpt_correction_T_max 0.6044
_exptl_absorpt_correction_T_min 0.5412
_exptl_absorpt_correction_type multi-scan
_exptl_absorpt_process_details sadabs
_exptl_crystal_colour black
_exptl_crystal_density_diffrn 1.451
_exptl_crystal_description block
_exptl_crystal_F_000 1360
_exptl_crystal_size_max 0.350
_exptl_crystal_size_mid 0.300
_exptl_crystal_size_min 0.280
_refine_diff_density_max 1.594
_refine_diff_density_min -1.135
_refine_diff_density_rms 0.094
_refine_ls_extinction_method none
_refine_ls_goodness_of_fit_ref 1.062
_refine_ls_hydrogen_treatment mixed
_refine_ls_matrix_type full
_refine_ls_number_parameters 381
_refine_ls_number_reflns 5941
_refine_ls_number_restraints 18
_refine_ls_restrained_S_all 1.068
_refine_ls_R_factor_all 0.0332
_refine_ls_R_factor_gt 0.0284
_refine_ls_shift/su_max 0.002
_refine_ls_shift/su_mean 0.000
_refine_ls_structure_factor_coef Fsqd
_refine_ls_weighting_details 'w=1/[\s^2^(Fo^2^)+(0.0359P)^2^+6.4402P] where P=(Fo^2^+2Fc^2^)/3'
_refine_ls_weighting_scheme calc
_refine_ls_wR_factor_gt 0.0712
_refine_ls_wR_factor_ref 0.0765
_reflns_Friedel_coverage 0.000
_reflns_number_gt 5320
_reflns_number_total 5941
_reflns_threshold_expression 'I > 2\s(I)'
_cod_data_source_file om6b00282_si_002.cif
_cod_data_source_block 1
_cod_original_sg_symbol_H-M 'P 21/n'
_cod_database_code 4088655
_shelx_shelxl_version_number 2014/7
_shelx_space_group_comment
;
The symmetry employed for this shelxl refinement is uniquely defined
by the following loop, which should always be used as a source of
symmetry information in preference to the above space-group names.
They are only intended as comments.
;
_shelx_estimated_absorpt_t_min 0.541
_shelx_estimated_absorpt_t_max 0.604

loop_
_space_group_symop_operation_xyz
'x, y, z'
'-x+1/2, y+1/2, -z+1/2'
'-x, -y, -z'
'x-1/2, -y-1/2, z-1/2'

loop_
_atom_site_label
_atom_site_type_symbol
_atom_site_fract_x
_atom_site_fract_y
_atom_site_fract_z
_atom_site_U_iso_or_equiv
_atom_site_adp_type
_atom_site_occupancy
_atom_site_site_symmetry_order
_atom_site_calc_flag
_atom_site_refinement_flags_posn
_atom_site_refinement_flags_adp
_atom_site_refinement_flags_occupancy
_atom_site_disorder_assembly
_atom_site_disorder_group
Sm1 Sm 0.94922(2) 0.88138(2) 0.20892(2) 0.02152(7) Uani 1 1 d . . . . .
Si1 Si 0.95897(6) 1.19345(8) 0.22102(7) 0.0330(2) Uani 1 1 d . . . . .
N1 N 1.17572(19) 0.7492(2) 0.21013(19) 0.0335(6) Uani 1 1 d . . . . .
O1 O 0.91276(17) 0.7258(2) 0.09646(15) 0.0388(6) Uani 1 1 d . . . . .
O2 O 0.95466(15) 0.7242(2) 0.31419(14) 0.0334(5) Uani 1 1 d . . . . .
B1 B 1.1372(2) 0.8617(3) 0.2142(2) 0.0269(7) Uani 1 1 d . . . . .
C1 C 1.0920(2) 0.9348(3) 0.1381(2) 0.0277(7) Uani 1 1 d . . . . .
H1 H 1.0925 0.9086 0.0852 0.033 Uiso 1 1 calc R U . . .
C2 C 1.0501(2) 1.0386(3) 0.1446(2) 0.0291(7) Uani 1 1 d . . . . .
H2 H 1.0237 1.0809 0.0953 0.035 Uiso 1 1 calc R U . . .
C3 C 1.0440(2) 1.0858(3) 0.2196(2) 0.0271(7) Uani 1 1 d . . . . .
C4 C 1.0882(2) 1.0242(3) 0.2928(2) 0.0266(7) Uani 1 1 d . . . . .
H4 H 1.0886 1.0578 0.3440 0.032 Uiso 1 1 calc R U . . .
C5 C 1.1310(2) 0.9179(3) 0.2947(2) 0.0271(7) Uani 1 1 d . . . . .
H5 H 1.1566 0.8797 0.3460 0.033 Uiso 1 1 calc R U . . .
C6 C 0.8684(2) 1.0987(3) 0.2260(2) 0.0277(7) Uani 1 1 d . . . . .
C7 C 0.8589(2) 1.0452(3) 0.2993(2) 0.0274(7) Uani 1 1 d . . . . .
C8 C 0.8008(2) 0.9474(3) 0.2786(2) 0.0291(7) Uani 1 1 d . . . . .
C9 C 0.7744(2) 0.9372(3) 0.1909(2) 0.0313(7) Uani 1 1 d . . . . .
C10 C 0.8143(2) 1.0310(3) 0.1591(2) 0.0306(7) Uani 1 1 d . . . . .
C11 C 0.8962(2) 1.0708(3) 0.3845(2) 0.0374(8) Uani 1 1 d . . . . .
H11 H 0.9359 1.1335 0.4009 0.045 Uiso 1 1 calc R U . . .
C12 C 0.8750(3) 1.0053(4) 0.4431(3) 0.0490(10) Uani 1 1 d . . . . .
H12 H 0.8999 1.0240 0.4997 0.059 Uiso 1 1 calc R U . . .
C13 C 0.8175(3) 0.9118(4) 0.4213(3) 0.0503(11) Uani 1 1 d . . . . .
H13 H 0.8038 0.8684 0.4632 0.060 Uiso 1 1 calc R U . . .
C14 C 0.7810(3) 0.8822(3) 0.3407(3) 0.0399(9) Uani 1 1 d . . . . .
H14 H 0.7424 0.8179 0.3264 0.048 Uiso 1 1 calc R U . . .
C15 C 0.7261(2) 0.8491(4) 0.1389(3) 0.0442(9) Uani 1 1 d . . . . .
H15 H 0.7008 0.7875 0.1611 0.053 Uiso 1 1 calc R U . . .
C16 C 0.7162(3) 0.8533(4) 0.0569(3) 0.0515(11) Uani 1 1 d . . . . .
H16 H 0.6837 0.7944 0.0215 0.062 Uiso 1 1 calc R U . . .
C17 C 0.7538(3) 0.9443(4) 0.0237(3) 0.0583(12) Uani 1 1 d . . . . .
H17 H 0.7458 0.9457 -0.0340 0.070 Uiso 1 1 calc R U . . .
C18 C 0.8021(3) 1.0317(4) 0.0731(3) 0.0448(9) Uani 1 1 d . . . . .
H18 H 0.8270 1.0920 0.0492 0.054 Uiso 1 1 calc R U . . .
C19 C 0.9317(3) 1.2881(4) 0.1259(3) 0.0564(13) Uani 1 1 d . . . . .
H19A H 0.9206 1.2377 0.0769 0.085 Uiso 1 1 calc R U . . .
H19B H 0.9793 1.3409 0.1284 0.085 Uiso 1 1 calc R U . . .
H19C H 0.8810 1.3349 0.1227 0.085 Uiso 1 1 calc R U . . .
C20 C 0.9948(3) 1.2958(3) 0.3115(3) 0.0529(12) Uani 1 1 d . . . . .
H20A H 0.9452 1.3338 0.3207 0.079 Uiso 1 1 calc R U . . .
H20B H 1.0323 1.3561 0.3003 0.079 Uiso 1 1 calc R U . . .
H20C H 1.0256 1.2509 0.3608 0.079 Uiso 1 1 calc R U . . .
C21 C 1.1869(3) 0.7045(3) 0.1343(3) 0.0425(9) Uani 1 1 d . . . . .
H21A H 1.1345 0.7196 0.0882 0.051 Uiso 1 1 calc R U . . .
H21B H 1.1955 0.6181 0.1391 0.051 Uiso 1 1 calc R U . . .
C22 C 1.2608(3) 0.7601(4) 0.1148(3) 0.0541(11) Uani 1 1 d . . . . .
H22A H 1.2512 0.8451 0.1070 0.081 Uiso 1 1 calc R U . . .
H22B H 1.2668 0.7253 0.0641 0.081 Uiso 1 1 calc R U . . .
H22C H 1.3128 0.7461 0.1604 0.081 Uiso 1 1 calc R U . . .
C23 C 1.2062(3) 0.6688(3) 0.2798(3) 0.0417(9) Uani 1 1 d . . . . .
H23A H 1.2167 0.7137 0.3318 0.050 Uiso 1 1 calc R U . . .
H23B H 1.2608 0.6339 0.2789 0.050 Uiso 1 1 calc R U . . .
C24 C 1.1430(4) 0.5702(4) 0.2777(3) 0.0609(13) Uani 1 1 d . . . . .
H24A H 1.0894 0.6043 0.2802 0.091 Uiso 1 1 calc R U . . .
H24B H 1.1661 0.5179 0.3251 0.091 Uiso 1 1 calc R U . . .
H24C H 1.1329 0.5251 0.2265 0.091 Uiso 1 1 calc R U . . .
C25 C 0.9190(4) 0.7468(5) 0.0137(3) 0.0562(12) Uani 1 1 d . . . . .
C26 C 0.8739(14) 0.650(2) -0.0338(13) 0.075(6) Uani 0.6 1 d . . P A 1
H26A H 0.8234 0.6801 -0.0769 0.091 Uiso 0.6 1 calc R U P A 1
H26B H 0.9109 0.6100 -0.0616 0.091 Uiso 0.6 1 calc R U P A 1
C27 C 0.8499(13) 0.574(2) 0.0122(13) 0.088(7) Uani 0.6 1 d . . P A 1
H27A H 0.8792 0.4980 0.0116 0.106 Uiso 0.6 1 calc R U P A 1
H27B H 0.7881 0.5603 -0.0111 0.106 Uiso 0.6 1 calc R U P A 1
C26' C 0.8952(17) 0.627(3) -0.033(2) 0.045(5) Uani 0.4 1 d . . P A 2
H26C H 0.9445 0.5729 -0.0212 0.054 Uiso 0.4 1 calc R U P A 2
H26D H 0.8720 0.6387 -0.0936 0.054 Uiso 0.4 1 calc R U P A 2
C27' C 0.8250(11) 0.580(3) 0.0050(13) 0.035(4) Uani 0.4 1 d . . P A 2
H27C H 0.7700 0.6212 -0.0186 0.042 Uiso 0.4 1 calc R U P A 2
H27D H 0.8166 0.4940 -0.0020 0.042 Uiso 0.4 1 calc R U P A 2
C28 C 0.8689(4) 0.6152(4) 0.0972(3) 0.0462(10) Uani 1 1 d . . . . .
C29 C 0.8963(3) 0.6286(3) 0.3154(2) 0.0404(9) Uani 1 1 d . U . . .
H29A H 0.9089 0.5583 0.2867 0.048 Uiso 1 1 calc R U . . .
H29B H 0.8368 0.6531 0.2880 0.048 Uiso 1 1 calc R U . . .
C30 C 0.9096(4) 0.6022(4) 0.4046(3) 0.0645(14) Uani 1 1 d . U . . .
H30A H 0.8684 0.6461 0.4253 0.077 Uiso 1 1 calc R U . . .
H30B H 0.9031 0.5168 0.4131 0.077 Uiso 1 1 calc R U . . .
C31 C 0.9940(4) 0.6396(6) 0.4456(3) 0.0808(18) Uani 1 1 d . U . . .
H31A H 1.0351 0.5764 0.4449 0.097 Uiso 1 1 calc R U . . .
H31B H 1.0004 0.6610 0.5036 0.097 Uiso 1 1 calc R U . . .
C32 C 1.0078(3) 0.7462(4) 0.3975(2) 0.0566(12) Uani 1 1 d . U . . .
H32A H 0.9905 0.8196 0.4195 0.068 Uiso 1 1 calc R U . . .
H32B H 1.0682 0.7530 0.3998 0.068 Uiso 1 1 calc R U . . .
H25A H 0.985(4) 0.744(5) 0.025(4) 0.089(19) Uiso 1 1 d . . . . .
H25B H 0.880(6) 0.821(9) -0.015(6) 0.18(4) Uiso 1 1 d . . . . .
H28A H 0.909(3) 0.570(4) 0.129(3) 0.046(12) Uiso 1 1 d . . . . .
H28B H 0.824(3) 0.629(4) 0.128(3) 0.043(12) Uiso 1 1 d . . . . .

loop_
_atom_site_aniso_label
_atom_site_aniso_U_11
_atom_site_aniso_U_22
_atom_site_aniso_U_33
_atom_site_aniso_U_23
_atom_site_aniso_U_13
_atom_site_aniso_U_12
Sm1 0.02152(10) 0.01685(9) 0.02560(10) 0.00363(6) 0.00630(6) 0.00027(5)
Si1 0.0305(5) 0.0156(4) 0.0593(6) 0.0065(4) 0.0234(5) 0.0028(3)
N1 0.0349(16) 0.0244(14) 0.0412(17) -0.0019(12) 0.0116(13) 0.0038(12)
O1 0.0454(15) 0.0364(14) 0.0337(13) -0.0075(11) 0.0107(11) -0.0085(11)
O2 0.0370(13) 0.0303(12) 0.0299(12) 0.0114(10) 0.0058(10) -0.0022(10)
B1 0.0209(17) 0.0269(18) 0.0318(19) -0.0026(15) 0.0062(14) -0.0014(14)
C1 0.0259(16) 0.0293(16) 0.0300(17) -0.0007(13) 0.0118(13) -0.0018(13)
C2 0.0262(16) 0.0278(16) 0.0342(18) 0.0110(13) 0.0106(14) 0.0019(13)
C3 0.0228(15) 0.0180(14) 0.0438(19) 0.0031(13) 0.0149(14) -0.0012(12)
C4 0.0235(15) 0.0234(15) 0.0328(17) -0.0047(13) 0.0082(13) -0.0055(12)
C5 0.0235(15) 0.0252(15) 0.0300(17) 0.0015(13) 0.0042(13) 0.0018(13)
C6 0.0238(16) 0.0214(15) 0.0391(18) 0.0067(13) 0.0113(14) 0.0054(12)
C7 0.0229(15) 0.0207(15) 0.0387(18) 0.0047(13) 0.0094(13) 0.0033(12)
C8 0.0238(16) 0.0209(15) 0.045(2) 0.0037(13) 0.0145(14) 0.0020(12)
C9 0.0190(15) 0.0269(16) 0.046(2) 0.0011(14) 0.0063(14) 0.0033(13)
C10 0.0231(16) 0.0277(17) 0.0384(19) 0.0056(14) 0.0056(14) 0.0091(13)
C11 0.041(2) 0.0292(18) 0.039(2) 0.0017(15) 0.0080(16) 0.0025(15)
C12 0.066(3) 0.043(2) 0.038(2) 0.0065(17) 0.017(2) 0.008(2)
C13 0.069(3) 0.042(2) 0.052(3) 0.0178(19) 0.036(2) 0.007(2)
C14 0.040(2) 0.0243(18) 0.064(3) 0.0091(16) 0.029(2) -0.0007(14)
C15 0.0286(19) 0.0351(19) 0.064(3) -0.0113(19) 0.0072(18) 0.0009(16)
C16 0.036(2) 0.050(2) 0.060(3) -0.015(2) 0.0021(19) 0.0014(19)
C17 0.071(3) 0.059(3) 0.035(2) -0.003(2) 0.002(2) 0.020(2)
C18 0.049(2) 0.042(2) 0.041(2) 0.0078(17) 0.0116(18) 0.0131(18)
C19 0.054(3) 0.033(2) 0.099(4) 0.035(2) 0.048(3) 0.0181(19)
C20 0.044(2) 0.0235(18) 0.104(4) -0.017(2) 0.042(2) -0.0084(16)
C21 0.046(2) 0.0342(19) 0.047(2) -0.0115(17) 0.0142(18) 0.0062(17)
C22 0.060(3) 0.049(2) 0.063(3) 0.004(2) 0.034(2) 0.015(2)
C23 0.040(2) 0.0305(19) 0.047(2) 0.0017(16) 0.0017(17) 0.0124(16)
C24 0.081(4) 0.041(2) 0.055(3) 0.014(2) 0.010(2) -0.003(2)
C25 0.070(3) 0.062(3) 0.043(2) -0.010(2) 0.027(2) -0.022(3)
C26 0.098(15) 0.100(15) 0.032(6) -0.023(8) 0.026(9) -0.044(10)
C27 0.15(2) 0.053(8) 0.052(8) -0.007(6) 0.011(11) -0.041(11)
C26' 0.041(8) 0.056(9) 0.054(10) -0.020(7) 0.036(7) -0.003(6)
C27' 0.029(5) 0.056(9) 0.018(6) -0.017(5) 0.004(4) -0.021(5)
C28 0.069(3) 0.033(2) 0.030(2) -0.0004(16) 0.006(2) -0.0065(19)
C29 0.054(2) 0.0281(18) 0.0344(19) 0.0036(14) 0.0065(17) -0.0109(16)
C30 0.092(3) 0.054(3) 0.038(2) 0.0107(19) 0.006(2) -0.036(2)
C31 0.082(3) 0.097(4) 0.043(2) 0.037(2) -0.011(2) -0.049(3)
C32 0.059(3) 0.064(3) 0.035(2) 0.0192(19) -0.0035(19) -0.032(2)

loop_
_atom_type_symbol
_atom_type_description
_atom_type_scat_dispersion_real
_atom_type_scat_dispersion_imag
_atom_type_scat_source
C C 0.0033 0.0016 'International Tables Vol C Tables 4.2.6.8 and 6.1.1.4'
H H 0.0000 0.0000 'International Tables Vol C Tables 4.2.6.8 and 6.1.1.4'
B B 0.0013 0.0007 'International Tables Vol C Tables 4.2.6.8 and 6.1.1.4'
N N 0.0061 0.0033 'International Tables Vol C Tables 4.2.6.8 and 6.1.1.4'
O O 0.0106 0.0060 'International Tables Vol C Tables 4.2.6.8 and 6.1.1.4'
Si Si 0.0817 0.0704 'International Tables Vol C Tables 4.2.6.8 and 6.1.1.4'
Sm Sm -0.1638 3.4418 'International Tables Vol C Tables 4.2.6.8 and 6.1.1.4'

loop_
_geom_angle_atom_site_label_1
_geom_angle_atom_site_label_2
_geom_angle_atom_site_label_3
_geom_angle
O2 Sm1 O1 89.61(9)
O2 Sm1 C10 120.82(9)
O1 Sm1 C10 102.40(10)
O2 Sm1 C3 130.57(9)
O1 Sm1 C3 129.10(9)
C10 Sm1 C3 83.82(10)
O2 Sm1 C4 101.54(9)
O1 Sm1 C4 138.71(9)
C10 Sm1 C4 105.30(10)
C3 Sm1 C4 29.44(10)
O2 Sm1 C6 117.12(9)
O1 Sm1 C6 131.67(9)
C10 Sm1 C6 29.68(10)
C3 Sm1 C6 62.94(10)
C4 Sm1 C6 77.75(10)
O2 Sm1 C2 144.41(9)
O1 Sm1 C2 100.14(9)
C10 Sm1 C2 90.60(10)
C3 Sm1 C2 28.97(10)
C4 Sm1 C2 50.11(10)
C6 Sm1 C2 81.24(9)
O2 Sm1 C9 92.77(9)
O1 Sm1 C9 94.14(9)
C10 Sm1 C9 29.63(10)
C3 Sm1 C9 110.60(9)
C4 Sm1 C9 124.36(10)
C6 Sm1 C9 48.49(9)
C2 Sm1 C9 120.18(10)
O2 Sm1 C5 86.37(9)
O1 Sm1 C5 116.36(9)
C10 Sm1 C5 133.03(10)
C3 Sm1 C5 51.59(9)
C4 Sm1 C5 27.87(9)
C6 Sm1 C5 105.47(9)
C2 Sm1 C5 58.57(9)
C9 Sm1 C5 149.46(10)
O2 Sm1 C1 124.40(9)
O1 Sm1 C1 82.73(9)
C10 Sm1 C1 114.60(10)
C3 Sm1 C1 50.50(9)
C4 Sm1 C1 58.07(9)
C6 Sm1 C1 108.29(9)
C2 Sm1 C1 27.06(9)
C9 Sm1 C1 142.53(10)
C5 Sm1 C1 50.63(9)
O2 Sm1 B1 96.38(9)
O1 Sm1 B1 88.71(9)
C10 Sm1 B1 140.80(10)
C3 Sm1 B1 61.00(9)
C4 Sm1 B1 50.87(10)
C6 Sm1 B1 123.80(10)
C2 Sm1 B1 50.27(10)
C9 Sm1 B1 170.43(10)
C5 Sm1 B1 29.50(9)
C1 Sm1 B1 28.92(9)
C6 Si1 C3 104.01(14)
C6 Si1 C20 112.12(17)
C3 Si1 C20 111.36(18)
C6 Si1 C19 112.49(19)
C3 Si1 C19 110.25(17)
C20 Si1 C19 106.7(2)
B1 N1 C21 122.1(3)
B1 N1 C23 124.4(3)
C21 N1 C23 113.5(3)
C28 O1 C25 109.4(3)
C28 O1 Sm1 126.8(2)
C25 O1 Sm1 122.9(2)
C32 O2 C29 108.9(3)
C32 O2 Sm1 117.2(2)
C29 O2 Sm1 131.2(2)
N1 B1 C1 123.4(3)
N1 B1 C5 124.0(3)
C1 B1 C5 112.4(3)
N1 B1 Sm1 121.3(2)
C1 B1 Sm1 72.99(18)
C5 B1 Sm1 69.98(17)
C2 C1 B1 121.4(3)
C2 C1 Sm1 70.65(18)
B1 C1 Sm1 78.09(19)
C2 C1 H1 119.3
B1 C1 H1 119.3
Sm1 C1 H1 123.3
C1 C2 C3 124.6(3)
C1 C2 Sm1 82.29(19)
C3 C2 Sm1 71.49(17)
C1 C2 H2 117.7
C3 C2 H2 117.7
Sm1 C2 H2 119.1
C2 C3 C4 116.4(3)
C2 C3 Si1 121.3(3)
C4 C3 Si1 119.9(3)
C2 C3 Sm1 79.55(18)
C4 C3 Sm1 77.05(17)
Si1 C3 Sm1 97.74(12)
C5 C4 C3 124.6(3)
C5 C4 Sm1 81.08(19)
C3 C4 Sm1 73.51(18)
C5 C4 H4 117.7
C3 C4 H4 117.7
Sm1 C4 H4 118.2
C4 C5 B1 120.5(3)
C4 C5 Sm1 71.05(18)
B1 C5 Sm1 80.52(18)
C4 C5 H5 119.8
B1 C5 H5 119.8
Sm1 C5 H5 119.5
C10 C6 C7 104.8(3)
C10 C6 Si1 125.9(3)
C7 C6 Si1 125.7(3)
C10 C6 Sm1 69.91(17)
C7 C6 Sm1 84.41(18)
Si1 C6 Sm1 94.89(12)
C11 C7 C8 117.2(3)
C11 C7 C6 132.0(3)
C8 C7 C6 110.7(3)
C14 C8 C9 132.5(3)
C14 C8 C7 120.8(3)
C9 C8 C7 106.7(3)
C15 C9 C8 130.5(4)
C15 C9 C10 121.6(4)
C8 C9 C10 107.6(3)
C15 C9 Sm1 105.6(2)
C8 C9 Sm1 85.93(19)
C10 C9 Sm1 69.07(17)
C18 C10 C6 132.4(3)
C18 C10 C9 117.0(3)
C6 C10 C9 110.1(3)
C18 C10 Sm1 99.8(2)
C6 C10 Sm1 80.41(18)
C9 C10 Sm1 81.30(18)
C12 C11 C7 120.2(4)
C12 C11 H11 119.9
C7 C11 H11 119.9
C11 C12 C13 121.5(4)
C11 C12 H12 119.2
C13 C12 H12 119.2
C14 C13 C12 120.7(4)
C14 C13 H13 119.6
C12 C13 H13 119.6
C13 C14 C8 119.6(4)
C13 C14 H14 120.2
C8 C14 H14 120.2
C16 C15 C9 119.3(4)
C16 C15 H15 120.4
C9 C15 H15 120.4
C15 C16 C17 120.6(4)
C15 C16 H16 119.7
C17 C16 H16 119.7
C18 C17 C16 121.6(4)
C18 C17 H17 119.2
C16 C17 H17 119.2
C17 C18 C10 119.9(4)
C17 C18 H18 120.1
C10 C18 H18 120.1
Si1 C19 H19A 109.5
Si1 C19 H19B 109.5
H19A C19 H19B 109.5
Si1 C19 H19C 109.5
H19A C19 H19C 109.5
H19B C19 H19C 109.5
Si1 C20 H20A 109.5
Si1 C20 H20B 109.5
H20A C20 H20B 109.5
Si1 C20 H20C 109.5
H20A C20 H20C 109.5
H20B C20 H20C 109.5
N1 C21 C22 112.5(3)
N1 C21 H21A 109.1
C22 C21 H21A 109.1
N1 C21 H21B 109.1
C22 C21 H21B 109.1
H21A C21 H21B 107.8
C21 C22 H22A 109.5
C21 C22 H22B 109.5
H22A C22 H22B 109.5
C21 C22 H22C 109.5
H22A C22 H22C 109.5
H22B C22 H22C 109.5
N1 C23 C24 112.0(3)
N1 C23 H23A 109.2
C24 C23 H23A 109.2
N1 C23 H23B 109.2
C24 C23 H23B 109.2
H23A C23 H23B 107.9
C23 C24 H24A 109.5
C23 C24 H24B 109.5
H24A C24 H24B 109.5
C23 C24 H24C 109.5
H24A C24 H24C 109.5
H24B C24 H24C 109.5
C26 C25 O1 104.0(10)
O1 C25 C26' 105.6(14)
C26 C25 H25A 115(3)
O1 C25 H25A 101(3)
C26' C25 H25A 99(3)
C26 C25 H25B 102(5)
O1 C25 H25B 111(5)
C26' C25 H25B 115(5)
H25A C25 H25B 123(6)
C27 C26 C25 111.6(17)
C27 C26 H26A 109.3
C25 C26 H26A 109.3
C27 C26 H26B 109.3
C25 C26 H26B 109.3
H26A C26 H26B 108.0
C26 C27 C28 111.8(17)
C26 C27 H27A 109.3
C28 C27 H27A 109.3
C26 C27 H27B 109.3
C28 C27 H27B 109.3
H27A C27 H27B 107.9
C25 C26' C27' 100.5(17)
C25 C26' H26C 111.7
C27' C26' H26C 111.7
C25 C26' H26D 111.7
C27' C26' H26D 111.7
H26C C26' H26D 109.4
C28 C27' C26' 98.8(17)
C28 C27' H27C 112.0
C26' C27' H27C 112.0
C28 C27' H27D 112.0
C26' C27' H27D 112.0
H27C C27' H27D 109.7
O1 C28 C27 102.9(9)
O1 C28 C27' 106.8(11)
O1 C28 H28A 103(3)
C27 C28 H28A 109(3)
C27' C28 H28A 120(3)
O1 C28 H28B 108(2)
C27 C28 H28B 125(3)
C27' C28 H28B 111(3)
H28A C28 H28B 107(4)
O2 C29 C30 105.6(3)
O2 C29 H29A 110.6
C30 C29 H29A 110.6
O2 C29 H29B 110.6
C30 C29 H29B 110.6
H29A C29 H29B 108.7
C31 C30 C29 104.9(4)
C31 C30 H30A 110.8
C29 C30 H30A 110.8
C31 C30 H30B 110.8
C29 C30 H30B 110.8
H30A C30 H30B 108.8
C30 C31 C32 105.1(4)
C30 C31 H31A 110.7
C32 C31 H31A 110.7
C30 C31 H31B 110.7
C32 C31 H31B 110.7
H31A C31 H31B 108.8
O2 C32 C31 104.2(3)
O2 C32 H32A 110.9
C31 C32 H32A 110.9
O2 C32 H32B 110.9
C31 C32 H32B 110.9
H32A C32 H32B 108.9

loop_
_geom_bond_atom_site_label_1
_geom_bond_atom_site_label_2
_geom_bond_distance
Sm1 O2 2.510(2)
Sm1 O1 2.537(2)
Sm1 C10 2.724(3)
Sm1 C3 2.773(3)
Sm1 C4 2.818(3)
Sm1 C6 2.860(3)
Sm1 C2 2.876(3)
Sm1 C9 2.883(3)
Sm1 C5 2.944(3)
Sm1 C1 3.020(3)
Sm1 B1 3.090(4)
Si1 C6 1.866(3)
Si1 C3 1.867(3)
Si1 C20 1.875(5)
Si1 C19 1.879(4)
N1 B1 1.437(5)
N1 C21 1.450(5)
N1 C23 1.458(5)
O1 C28 1.451(5)
O1 C25 1.463(5)
O2 C32 1.444(5)
O2 C29 1.456(4)
B1 C1 1.527(5)
B1 C5 1.543(5)
C1 C2 1.386(5)
C1 H1 0.9500
C2 C3 1.416(5)
C2 H2 0.9500
C3 C4 1.421(5)
C4 C5 1.393(5)
C4 H4 0.9500
C5 H5 0.9500
C6 C10 1.436(5)
C6 C7 1.439(5)
C7 C11 1.423(5)
C7 C8 1.438(5)
C8 C14 1.407(5)
C8 C9 1.426(5)
C9 C15 1.409(5)
C9 C10 1.442(5)
C10 C18 1.417(5)
C11 C12 1.371(6)
C11 H11 0.9500
C12 C13 1.396(7)
C12 H12 0.9500
C13 C14 1.363(7)
C13 H13 0.9500
C14 H14 0.9500
C15 C16 1.357(7)
C15 H15 0.9500
C16 C17 1.407(7)
C16 H16 0.9500
C17 C18 1.385(7)
C17 H17 0.9500
C18 H18 0.9500
C19 H19A 0.9800
C19 H19B 0.9800
C19 H19C 0.9800
C20 H20A 0.9800
C20 H20B 0.9800
C20 H20C 0.9800
C21 C22 1.501(6)
C21 H21A 0.9900
C21 H21B 0.9900
C22 H22A 0.9800
C22 H22B 0.9800
C22 H22C 0.9800
C23 C24 1.524(6)
C23 H23A 0.9900
C23 H23B 0.9900
C24 H24A 0.9800
C24 H24B 0.9800
C24 H24C 0.9800
C25 C26 1.43(2)
C25 C26' 1.56(3)
C25 H25A 1.05(6)
C25 H25B 1.08(10)
C26 C27 1.30(3)
C26 H26A 0.9900
C26 H26B 0.9900
C27 C28 1.46(2)
C27 H27A 0.9900
C27 H27B 0.9900
C26' C27' 1.58(3)
C26' H26C 0.9900
C26' H26D 0.9900
C27' C28 1.57(2)
C27' H27C 0.9900
C27' H27D 0.9900
C28 H28A 0.88(5)
C28 H28B 1.04(5)
C29 C30 1.497(6)
C29 H29A 0.9900
C29 H29B 0.9900
C30 C31 1.421(7)
C30 H30A 0.9900
C30 H30B 0.9900
C31 C32 1.516(6)
C31 H31A 0.9900
C31 H31B 0.9900
C32 H32A 0.9900
C32 H32B 0.9900
